data_2222010
loop_
_publ_author_name
'Wei, Xia'
'Shi, Daxin'
'Fan, Yanqiu'
'Zhang, Ling'
'Li, Jiarong'

_publ_section_title
;
 2-[(<i>E</i>)-(Dimethylamino)methyleneamino]benzonitrile
;
_journal_coeditor_code GK2203
_journal_issue 6
_journal_name_full 'Acta Crystallographica Section E'
_journal_page_first o1306
_journal_paper_doi 10.1107/S1600536809015979
_journal_volume 65
_journal_year 2009
_chemical_formula_iupac 'C10 H11 N3'
_chemical_formula_moiety 'C10 H11 N3'
_chemical_formula_sum 'C10 H11 N3'
_chemical_formula_weight 173.22
_chemical_name_common
;
(<i>E</i>)-<i>N</i>'-(2-Cyanophenyl)-<i>N</i>,<i>N</i>-dimethylformamidine
;
_chemical_name_systematic
;
2-[(<i>E</i>)-(Dimethylamino)methyleneamino]benzonitrile
;
_space_group_IT_number 14
_symmetry_cell_setting monoclinic
_symmetry_space_group_name_Hall '-P 2yn'
_symmetry_space_group_name_H-M 'P 1 21/n 1'
_atom_sites_solution_hydrogens geom
_atom_sites_solution_primary direct
_atom_sites_solution_secondary difmap
_cell_angle_alpha 90.00
_cell_angle_beta 109.67(3)
_cell_angle_gamma 90.00
_cell_formula_units_Z 4
_cell_length_a 7.7468(15)
_cell_length_b 11.212(2)
_cell_length_c 11.042(2)
_cell_measurement_reflns_used 2901
_cell_measurement_temperature 113(2)
_cell_measurement_theta_max 27.86
_cell_measurement_theta_min 1.82
_cell_volume 903.1(3)
_computing_cell_refinement 'CrystalClear (Rigaku/MSC, 2005)'
_computing_data_collection 'CrystalClear (Rigaku/MSC, 2005)'
_computing_data_reduction 'CrystalClear (Rigaku/MSC, 2005)'
_computing_molecular_graphics 'SHELXTL (Sheldrick, 2008)'
_computing_publication_material 'SHELXTL (Sheldrick, 2008)'
_computing_structure_refinement 'SHELXL97 (Sheldrick, 2008)'
_computing_structure_solution 'SHELXS97 (Sheldrick, 2008)'
_diffrn_ambient_temperature 113(2)
_diffrn_measured_fraction_theta_full 0.989
_diffrn_measured_fraction_theta_max 0.989
_diffrn_measurement_device_type 'Rigaku Saturn'
_diffrn_measurement_method \w
_diffrn_radiation_monochromator confocal
_diffrn_radiation_source 'rotating anode'
_diffrn_radiation_type MoK\a
_diffrn_radiation_wavelength 0.71073
_diffrn_reflns_av_R_equivalents 0.0268
_diffrn_reflns_av_sigmaI/netI 0.0249
_diffrn_reflns_limit_h_max 8
_diffrn_reflns_limit_h_min -9
_diffrn_reflns_limit_k_max 13
_diffrn_reflns_limit_k_min -13
_diffrn_reflns_limit_l_max 13
_diffrn_reflns_limit_l_min -13
_diffrn_reflns_number 5746
_diffrn_reflns_theta_full 25.02
_diffrn_reflns_theta_max 25.02
_diffrn_reflns_theta_min 2.67
_diffrn_standards_decay_% 0
_diffrn_standards_interval_count 0
_diffrn_standards_interval_time 0
_diffrn_standards_number 0
_exptl_absorpt_coefficient_mu 0.080
_exptl_absorpt_correction_T_max 0.9889
_exptl_absorpt_correction_T_min 0.9842
_exptl_absorpt_correction_type multi-scan
_exptl_absorpt_process_details '(CrystalClear; Rigaku/MSC, 2005)'
_exptl_crystal_colour colorless
_exptl_crystal_density_diffrn 1.274
_exptl_crystal_density_method 'not measured'
_exptl_crystal_description cube
_exptl_crystal_F_000 368
_exptl_crystal_size_max 0.20
_exptl_crystal_size_mid 0.18
_exptl_crystal_size_min 0.14
_refine_diff_density_max 0.191
_refine_diff_density_min -0.173
_refine_ls_extinction_method none
_refine_ls_goodness_of_fit_ref 1.097
_refine_ls_hydrogen_treatment constr
_refine_ls_matrix_type full
_refine_ls_number_parameters 120
_refine_ls_number_reflns 1575
_refine_ls_number_restraints 0
_refine_ls_restrained_S_all 1.097
_refine_ls_R_factor_all 0.0394
_refine_ls_R_factor_gt 0.0348
_refine_ls_shift/su_max 0.001
_refine_ls_shift/su_mean 0.001
_refine_ls_structure_factor_coef Fsqd
_refine_ls_weighting_details 'calc w=1/[\s^2^(Fo^2^)+(0.0612P)^2^+0.137P] where P=(Fo^2^+2Fc^2^)/3'
_refine_ls_weighting_scheme calc
_refine_ls_wR_factor_gt 0.0974
_refine_ls_wR_factor_ref 0.1002
_reflns_number_gt 1342
_reflns_number_total 1575
_reflns_threshold_expression I>2\s(I)
_cod_data_source_file gk2203.cif
_cod_data_source_block I
_cod_original_sg_symbol_Hall '-p 2yn'
_cod_original_sg_symbol_H-M 'P 21/n'
_cod_database_code 2222010
_cod_database_fobs_code 2222010

loop_
_symmetry_equiv_pos_as_xyz
'x, y, z'
'-x+1/2, y+1/2, -z+1/2'
'-x, -y, -z'
'x-1/2, -y-1/2, z-1/2'

loop_
_atom_site_type_symbol
_atom_site_label
_atom_site_fract_x
_atom_site_fract_y
_atom_site_fract_z
_atom_site_U_iso_or_equiv
_atom_site_adp_type
_atom_site_calc_flag
_atom_site_refinement_flags
_atom_site_occupancy
_atom_site_disorder_assembly
_atom_site_disorder_group
N N1 -0.14481(15) 0.99786(9) 0.10732(10) 0.0224(3) Uani d . 1 . .
N N2 0.07129(13) 0.79099(9) 0.36257(9) 0.0164(3) Uani d . 1 . .
N N3 0.06421(14) 0.76114(9) 0.56842(9) 0.0188(3) Uani d . 1 . .
C C1 -0.06597(16) 0.90883(10) 0.12357(11) 0.0161(3) Uani d . 1 . .
C C2 0.02451(15) 0.79498(10) 0.13459(11) 0.0149(3) Uani d . 1 . .
C C3 0.04571(16) 0.74551(11) 0.02435(11) 0.0175(3) Uani d . 1 . .
H H3 0.0069 0.7875 -0.0527 0.021 Uiso calc R 1 . .
C C4 0.12454(16) 0.63393(11) 0.02985(12) 0.0189(3) Uani d . 1 . .
H H4 0.1380 0.6005 -0.0435 0.023 Uiso calc R 1 . .
C C5 0.18342(16) 0.57226(11) 0.14586(11) 0.0177(3) Uani d . 1 . .
H H5 0.2354 0.4970 0.1496 0.021 Uiso calc R 1 . .
C C6 0.16547(15) 0.62165(10) 0.25572(11) 0.0163(3) Uani d . 1 . .
H H6 0.2079 0.5795 0.3326 0.020 Uiso calc R 1 . .
C C7 0.08444(16) 0.73434(11) 0.25378(11) 0.0145(3) Uani d . 1 . .
C C8 0.04348(16) 0.72373(11) 0.45021(11) 0.0170(3) Uani d . 1 . .
H H8 0.0071 0.6452 0.4290 0.020 Uiso calc R 1 . .
C C9 0.02345(19) 0.68383(12) 0.66108(13) 0.0272(3) Uani d . 1 . .
H H9A -0.0296 0.6108 0.6197 0.041 Uiso calc R 1 . .
H H9B -0.0615 0.7231 0.6941 0.041 Uiso calc R 1 . .
H H9C 0.1345 0.6666 0.7305 0.041 Uiso calc R 1 . .
C C10 0.13692(18) 0.87915(11) 0.61196(12) 0.0231(3) Uani d . 1 . .
H H10A 0.2098 0.9060 0.5621 0.035 Uiso calc R 1 . .
H H10B 0.2115 0.8756 0.7011 0.035 Uiso calc R 1 . .
H H10C 0.0374 0.9337 0.6014 0.035 Uiso calc R 1 . .

loop_
_atom_site_aniso_label
_atom_site_aniso_U_11
_atom_site_aniso_U_22
_atom_site_aniso_U_33
_atom_site_aniso_U_12
_atom_site_aniso_U_13
_atom_site_aniso_U_23
N1 0.0285(6) 0.0188(6) 0.0200(6) 0.0012(5) 0.0085(5) 0.0002(4)
N2 0.0166(5) 0.0180(5) 0.0143(5) 0.0000(4) 0.0048(4) 0.0003(4)
N3 0.0216(6) 0.0221(6) 0.0146(6) 0.0030(4) 0.0086(4) 0.0022(4)
C1 0.0171(6) 0.0187(6) 0.0116(6) -0.0043(5) 0.0038(5) -0.0009(5)
C2 0.0126(6) 0.0145(6) 0.0169(6) -0.0025(5) 0.0038(5) -0.0002(4)
C3 0.0174(6) 0.0197(6) 0.0138(6) -0.0019(5) 0.0033(5) 0.0018(5)
C4 0.0195(6) 0.0207(6) 0.0163(6) -0.0019(5) 0.0057(5) -0.0045(5)
C5 0.0156(6) 0.0154(6) 0.0210(6) -0.0001(5) 0.0044(5) -0.0014(5)
C6 0.0146(6) 0.0171(6) 0.0154(6) -0.0023(5) 0.0025(5) 0.0027(5)
C7 0.0110(6) 0.0171(6) 0.0145(6) -0.0049(4) 0.0029(5) -0.0011(4)
C8 0.0145(6) 0.0180(6) 0.0184(7) 0.0018(5) 0.0053(5) 0.0008(5)
C9 0.0312(7) 0.0328(8) 0.0228(7) 0.0074(6) 0.0159(6) 0.0092(6)
C10 0.0243(7) 0.0269(7) 0.0182(7) 0.0031(6) 0.0071(5) -0.0046(5)

loop_
_atom_type_symbol
_atom_type_description
_atom_type_scat_dispersion_real
_atom_type_scat_dispersion_imag
_atom_type_scat_source
C C 0.0033 0.0016 'International Tables Vol C Tables 4.2.6.8 and 6.1.1.4'
H H 0.0000 0.0000 'International Tables Vol C Tables 4.2.6.8 and 6.1.1.4'
N N 0.0061 0.0033 'International Tables Vol C Tables 4.2.6.8 and 6.1.1.4'

loop_
_geom_angle_atom_site_label_1
_geom_angle_atom_site_label_2
_geom_angle_atom_site_label_3
_geom_angle_site_symmetry_1
_geom_angle_site_symmetry_3
_geom_angle
_geom_angle_publ_flag
C8 N2 C7 . . 117.12(10) ?
C8 N3 C9 . . 121.34(11) ?
C8 N3 C10 . . 121.14(10) ?
C9 N3 C10 . . 117.46(10) ?
N1 C1 C2 . . 175.84(12) ?
C3 C2 C7 . . 121.49(11) ?
C3 C2 C1 . . 118.33(10) ?
C7 C2 C1 . . 120.15(10) ?
C4 C3 C2 . . 120.01(11) ?
C4 C3 H3 . . 120.0 ?
C2 C3 H3 . . 120.0 ?
C3 C4 C5 . . 119.52(11) ?
C3 C4 H4 . . 120.2 ?
C5 C4 H4 . . 120.2 ?
C6 C5 C4 . . 120.70(11) ?
C6 C5 H5 . . 119.7 ?
C4 C5 H5 . . 119.7 ?
C5 C6 C7 . . 121.48(11) ?
C5 C6 H6 . . 119.3 ?
C7 C6 H6 . . 119.3 ?
N2 C7 C6 . . 123.91(11) ?
N2 C7 C2 . . 119.17(11) ?
C6 C7 C2 . . 116.79(10) ?
N2 C8 N3 . . 123.54(11) ?
N2 C8 H8 . . 118.2 ?
N3 C8 H8 . . 118.2 ?
N3 C9 H9A . . 109.5 ?
N3 C9 H9B . . 109.5 ?
H9A C9 H9B . . 109.5 ?
N3 C9 H9C . . 109.5 ?
H9A C9 H9C . . 109.5 ?
H9B C9 H9C . . 109.5 ?
N3 C10 H10A . . 109.5 ?
N3 C10 H10B . . 109.5 ?
H10A C10 H10B . . 109.5 ?
N3 C10 H10C . . 109.5 ?
H10A C10 H10C . . 109.5 ?
H10B C10 H10C . . 109.5 ?

loop_
_geom_bond_atom_site_label_1
_geom_bond_atom_site_label_2
_geom_bond_site_symmetry_2
_geom_bond_distance
_geom_bond_publ_flag
N1 C1 . 1.1522(15) ?
N2 C8 . 1.3007(15) ?
N2 C7 . 1.3925(15) ?
N3 C8 . 1.3283(15) ?
N3 C9 . 1.4544(15) ?
N3 C10 . 1.4549(16) ?
C1 C2 . 1.4415(16) ?
C2 C3 . 1.3967(16) ?
C2 C7 . 1.4137(17) ?
C3 C4 . 1.3844(17) ?
C3 H3 . 0.9300 ?
C4 C5 . 1.3906(17) ?
C4 H4 . 0.9300 ?
C5 C6 . 1.3825(16) ?
C5 H5 . 0.9300 ?
C6 C7 . 1.4077(17) ?
C6 H6 . 0.9300 ?
C8 H8 . 0.9300 ?
C9 H9A . 0.9600 ?
C9 H9B . 0.9600 ?
C9 H9C . 0.9600 ?
C10 H10A . 0.9600 ?
C10 H10B . 0.9600 ?
C10 H10C . 0.9600 ?

loop_
_geom_torsion_atom_site_label_1
_geom_torsion_atom_site_label_2
_geom_torsion_atom_site_label_3
_geom_torsion_atom_site_label_4
_geom_torsion_site_symmetry_1
_geom_torsion_site_symmetry_2
_geom_torsion_site_symmetry_3
_geom_torsion_site_symmetry_4
_geom_torsion
_geom_torsion_publ_flag
C7 C2 C3 C4 . . . . 0.94(17) ?
C1 C2 C3 C4 . . . . -177.12(10) ?
C2 C3 C4 C5 . . . . -0.49(17) ?
C3 C4 C5 C6 . . . . -0.57(17) ?
C4 C5 C6 C7 . . . . 1.21(17) ?
C8 N2 C7 C6 . . . . -35.50(15) ?
C8 N2 C7 C2 . . . . 148.77(11) ?
C5 C6 C7 N2 . . . . -176.58(10) ?
C5 C6 C7 C2 . . . . -0.75(16) ?
C3 C2 C7 N2 . . . . 175.72(9) ?
C1 C2 C7 N2 . . . . -6.25(16) ?
C3 C2 C7 C6 . . . . -0.32(16) ?
C1 C2 C7 C6 . . . . 177.71(10) ?
C7 N2 C8 N3 . . . . 166.09(11) ?
C9 N3 C8 N2 . . . . 177.22(10) ?
C10 N3 C8 N2 . . . . -5.75(18) ?

loop_
_cod_related_entry_id
_cod_related_entry_database
_cod_related_entry_code
1 ChemSpider 90857
